data_8100963
loop_
_publ_author_name
'Kuhn, N.'
'Steimann, M.'
'Walker, I.'

_publ_section_title
;
Crystal structure of 2,3-bis(O,O'dimethylphenyl)-iminobutane, [C~6~H~3~
(CH~3~)~2~]~2~C~2~N~2~(CH~3~)~2~
;
_journal_issue 2
_journal_name_full 'Zeitschrift f\"ur Kristallographie - New Crystal Structures'
_journal_page_first 319
_journal_page_last 319
_journal_volume 216
_journal_year 2001
_chemical_formula_structural 'C20 H24 N2'
_chemical_formula_sum 'C20 H24 N2'
_chemical_formula_weight 292.41
_space_group_IT_number 2
_symmetry_cell_setting triclinic
_symmetry_space_group_name_Hall '-P 1'
_symmetry_space_group_name_H-M 'P -1'
_cell_angle_alpha 73.075(11)
_cell_angle_beta 87.729(12)
_cell_angle_gamma 69.156(14)
_cell_formula_units_Z 1
_cell_length_a 7.6568(14)
_cell_length_b 7.8134(12)
_cell_length_c 8.1308(11)
_cell_measurement_temperature 293(2)
_cell_volume 433.79(12)
_diffrn_ambient_temperature 293(2)
_exptl_crystal_density_diffrn 1.119
_cod_depositor_comments
;
The following automatic conversions were performed:
'_symmetry_cell_setting' value 'Triclinic' changed to 'triclinic'
according to '/home/saulius/struct/CIF-dictionaries/cif_core.dic'
dictionary named 'cif_core.dic' version 2.4.1 from 2010-06-29.

Automatic conversion script
Id: cif_fix_enum 1527 2010-12-29 10:47:43Z saulius 
;
_cod_database_code 8100963

loop_
_symmetry_equiv_pos_as_xyz
'x, y, z'
'-x, -y, -z'

loop_
_atom_site_label
_atom_site_type_symbol
_atom_site_fract_x
_atom_site_fract_y
_atom_site_fract_z
_atom_site_U_iso_or_equiv
_atom_site_adp_type
_atom_site_occupancy
_atom_site_symmetry_multiplicity
_atom_site_calc_flag
_atom_site_refinement_flags
_atom_site_disorder_assembly
_atom_site_disorder_group
N1 N 0.45998(12) 0.23372(12) 0.87048(11) 0.0303(3) Uani 1 2 d . . .
C1 C 0.24524(16) 0.05284(16) 0.91123(18) 0.0432(3) Uani 1 2 d . . .
H1A H 0.274(3) -0.051(4) 0.853(3) 0.071(6) Uiso 1 2 d . . .
H1B H 0.155(3) 0.165(3) 0.841(3) 0.059(5) Uiso 1 2 d . . .
H1C H 0.199(3) -0.001(3) 1.020(3) 0.065(6) Uiso 1 2 d . . .
C2 C 0.42406(12) 0.08208(13) 0.93947(12) 0.0285(3) Uani 1 2 d . . .
C3 C 0.32558(13) 0.39811(13) 0.75523(12) 0.0280(3) Uani 1 2 d . . .
C4 C 0.31234(16) 0.41428(15) 0.57910(13) 0.0342(3) Uani 1 2 d . . .
C5 C 0.1879(2) 0.58451(17) 0.46891(14) 0.0418(3) Uani 1 2 d . . .
H5A H 0.178(3) 0.599(3) 0.347(3) 0.060(5) Uiso 1 2 d . . .
C6 C 0.07893(18) 0.73342(15) 0.53079(15) 0.0404(3) Uani 1 2 d . . .
H6A H -0.006(3) 0.848(4) 0.453(3) 0.067(6) Uiso 1 2 d . . .
C7 C 0.09384(15) 0.71478(14) 0.70511(14) 0.0343(3) Uani 1 2 d . . .
H7A H 0.019(3) 0.816(3) 0.749(2) 0.044(4) Uiso 1 2 d . . .
C8 C 0.21749(14) 0.54802(14) 0.81983(12) 0.0290(3) Uani 1 2 d . . .
C9 C 0.4271(2) 0.25238(18) 0.51026(17) 0.0467(3) Uani 1 2 d . . .
H9A H 0.436(5) 0.297(5) 0.391(5) 0.099(9) Uiso 1 2 d . . .
H9B H 0.381(4) 0.155(4) 0.538(4) 0.089(8) Uiso 1 2 d . . .
H9C H 0.551(4) 0.197(4) 0.561(3) 0.068(6) Uiso 1 2 d . . .
C10 C 0.23247(16) 0.52762(16) 1.00920(13) 0.0363(3) Uani 1 2 d . . .
H10A H 0.187(3) 0.433(3) 1.072(3) 0.068(6) Uiso 1 2 d . . .
H10B H 0.361(4) 0.487(4) 1.054(4) 0.080(7) Uiso 1 2 d . . .
H10C H 0.153(4) 0.644(4) 1.036(4) 0.083(7) Uiso 1 2 d . . .

loop_
_atom_site_aniso_label
_atom_site_aniso_U_11
_atom_site_aniso_U_22
_atom_site_aniso_U_33
_atom_site_aniso_U_23
_atom_site_aniso_U_13
_atom_site_aniso_U_12
N1 0.0319(4) 0.0238(4) 0.0315(4) -0.0038(3) -0.0056(3) -0.0084(3)
C1 0.0330(5) 0.0314(5) 0.0567(7) 0.0026(5) -0.0150(5) -0.0124(4)
C2 0.0280(5) 0.0238(5) 0.0302(4) -0.0054(3) -0.0047(3) -0.0067(3)
C3 0.0324(5) 0.0221(4) 0.0272(4) -0.0034(3) -0.0041(3) -0.0096(3)
C4 0.0445(6) 0.0269(5) 0.0295(5) -0.0082(4) -0.0028(4) -0.0103(4)
C5 0.0591(7) 0.0320(5) 0.0279(5) -0.0040(4) -0.0092(4) -0.0116(5)
C6 0.0494(6) 0.0253(5) 0.0367(6) -0.0002(4) -0.0122(4) -0.0076(4)
C7 0.0380(5) 0.0228(5) 0.0377(5) -0.0067(4) -0.0023(4) -0.0070(4)
C8 0.0332(5) 0.0256(4) 0.0283(4) -0.0059(3) 0.0000(3) -0.0122(4)
C9 0.0612(8) 0.0370(6) 0.0398(6) -0.0179(5) 0.0020(5) -0.0097(5)
C10 0.0433(6) 0.0370(5) 0.0293(5) -0.0103(4) 0.0025(4) -0.0148(4)

loop_
_geom_bond_atom_site_label_1
_geom_bond_atom_site_label_2
_geom_bond_distance
_geom_bond_site_symmetry_2
_geom_bond_publ_flag
N1 C2 1.2754(13) . ?
N1 C3 1.4219(12) . ?
C1 C2 1.5026(14) . ?
C2 C2 1.5035(17) 2_657 ?
C3 C8 1.4025(14) . ?
C3 C4 1.4050(13) . ?
C4 C5 1.3971(15) . ?
C4 C9 1.5058(15) . ?
C5 C6 1.3855(17) . ?
C6 C7 1.3871(16) . ?
C7 C8 1.3959(13) . ?
C8 C10 1.5058(13) . ?
